data_2022026
loop_
_publ_author_name
'Jha, Kunal Kumar'
'Gruza, Barbara'
'Kumar, Prashant'
'Chodkiewicz, Michal Leszek'
'Dominiak, Paulina Maria'

_publ_section_title
;
 TAAM: a reliable and user friendly tool for hydrogen-atom location using
 routine X-ray diffraction data
;
_journal_issue 3
_journal_name_full 'Acta Crystallographica Section B Structural Science, Crystal Engineering and Materials'
_journal_paper_doi 10.1107/S2052520620002917
_journal_volume 76
_journal_year 2020
_chemical_formula_moiety 'C2 H5 N3 O S'
_chemical_formula_sum 'C2 H5 N3 O S'
_chemical_formula_weight 119.15
_space_group_crystal_system monoclinic
_space_group_IT_number 14
_space_group_name_Hall '-P 2ybc'
_space_group_name_H-M_alt 'P 1 21/c 1'
_symmetry_Int_Tables_number 14
_audit_creation_date 2019-09-24
_audit_creation_method
;
Olex2 1.2
(compiled 2018.05.29 svn.r3508 for OlexSys, GUI svn.r5506)
;
_cell_angle_alpha 90
_cell_angle_beta 98.403(10)
_cell_angle_gamma 90
_cell_formula_units_Z 4
_cell_length_a 7.2359(5)
_cell_length_b 7.3713(5)
_cell_length_c 9.4768(7)
_cell_measurement_temperature 90(2)
_cell_volume 500.05(6)
_computing_molecular_graphics 'Olex2 (Dolomanov et al., 2009)'
_computing_publication_material 'Olex2 (Dolomanov et al., 2009)'
_computing_structure_refinement 'olex2.refine (Bourhis et al., 2015)'
_diffrn_ambient_temperature 90(2)
_diffrn_measured_fraction_theta_full 0.9657
_diffrn_measured_fraction_theta_max 0.9657
_diffrn_measurement_device_type 'CCD area detector'
_diffrn_radiation_type 'Mo K\a'
_diffrn_radiation_wavelength 0.71073
_diffrn_reflns_av_R_equivalents 0.0000
_diffrn_reflns_av_unetI/netI 0.0155
_diffrn_reflns_limit_h_max 15
_diffrn_reflns_limit_h_min -15
_diffrn_reflns_limit_k_max 15
_diffrn_reflns_limit_k_min 0
_diffrn_reflns_limit_l_max 20
_diffrn_reflns_limit_l_min 0
_diffrn_reflns_number 5129
_diffrn_reflns_theta_full 50.3057
_diffrn_reflns_theta_max 50.31
_diffrn_reflns_theta_min 3.52
_exptl_absorpt_coefficient_mu 0.520
_exptl_crystal_density_diffrn 1.5825
_exptl_crystal_F_000 248.5747
_refine_diff_density_max 0.7865
_refine_diff_density_min -0.2740
_refine_diff_density_rms 0.0618
_refine_ls_d_res_high 0.4618
_refine_ls_d_res_low 5.7946
_refine_ls_goodness_of_fit_ref 1.0492
_refine_ls_hydrogen_treatment refall
_refine_ls_matrix_type full
_refine_ls_number_constraints 0
_refine_ls_number_parameters 109
_refine_ls_number_reflns 5129
_refine_ls_number_restraints 0
_refine_ls_restrained_S_all 1.0492
_refine_ls_R_factor_all 0.0215
_refine_ls_R_factor_gt 0.0186
_refine_ls_shift/su_max 0.0004
_refine_ls_shift/su_mean 0.0001
_refine_ls_structure_factor_coef Fsqd
_refine_ls_weighting_details 'w=1/[\s^2^(Fo^2^)+(0.0309P)^2^] where P=(Fo^2^+2Fc^2^)/3'
_refine_ls_weighting_scheme calc
_refine_ls_wR_factor_gt 0.0467
_refine_ls_wR_factor_ref 0.0477
_reflns_Friedel_coverage 0.0
_reflns_limit_h_max 15
_reflns_limit_h_min -15
_reflns_limit_k_max 15
_reflns_limit_k_min 0
_reflns_limit_l_max 20
_reflns_limit_l_min 0
_reflns_number_gt 4625
_reflns_number_total 5129
_reflns_threshold_expression I>=2u(I)
_cod_data_source_file 1_TAAM_ANIS_max.cif
_cod_data_source_block 1_TAAM_ANIS_max
_cod_original_cell_volume 500.047(60)
_cod_database_code 2022026
_olex2_refinement_description
;
;
_olex2_submission_special_instructions 'No special instructions were received'

loop_
_space_group_symop_id
_space_group_symop_operation_xyz
1 x,y,z
2 -x,y+1/2,-z+1/2
3 -x,-y,-z
4 x,-y-1/2,z-1/2

loop_
_atom_site_label
_atom_site_type_symbol
_atom_site_fract_x
_atom_site_fract_y
_atom_site_fract_z
_atom_site_U_iso_or_equiv
_atom_site_adp_type
_atom_site_occupancy
_atom_site_refinement_flags_posn
S(1) S 0.279710(7) 0.809644(7) 0.540398(6) 0.011895(15) Uani 1.000000 .
O(7) O 0.86121(3) 0.86927(3) 0.831058(18) 0.01464(3) Uani 1.000000 .
N(3) N 0.49274(3) 0.55009(2) 0.67239(2) 0.01281(3) Uani 1.000000 .
H(3a H 0.3742(9) 0.4951(10) 0.6842(6) 0.0271(15) Uani 1.000000 .
H(3b H 0.6125(10) 0.4907(9) 0.7120(8) 0.0293(15) Uani 1.000000 .
N(4) N 0.64755(2) 0.78217(2) 0.57683(2) 0.01124(2) Uani 1.000000 .
H(4) H 0.6482(9) 0.9022(10) 0.5360(8) 0.0255(15) Uani 1.000000 .
N(5) N 0.81868(2) 0.70305(2) 0.62611(2) 0.01138(2) Uani 1.000000 .
H(5) H 0.8802(10) 0.6375(9) 0.5562(8) 0.0242(14) Uani 1.000000 .
C(2) C 0.48613(3) 0.70520(2) 0.60132(2) 0.00937(2) Uani 1.000000 .
C(6) C 0.91839(3) 0.76000(3) 0.75006(2) 0.01115(3) Uani 1.000000 .
H(6) H 1.0503(11) 0.6952(9) 0.7702(9) 0.0318(18) Uani 1.000000 .

loop_
_atom_site_aniso_label
_atom_site_aniso_U_11
_atom_site_aniso_U_22
_atom_site_aniso_U_33
_atom_site_aniso_U_12
_atom_site_aniso_U_13
_atom_site_aniso_U_23
S(1) 0.00820(2) 0.01233(2) 0.01456(2) -0.000671(11) -0.000329(15) 0.003166(13)
O(7) 0.01372(6) 0.01759(6) 0.01229(5) 0.00397(4) 0.00079(4) -0.00278(4)
N(3) 0.01151(6) 0.01157(5) 0.01522(6) -0.00052(4) 0.00152(4) 0.00395(5)
H(3a 0.025(4) 0.031(4) 0.024(3) 0.006(3) -0.001(3) 0.004(3)
H(3b 0.023(3) 0.019(3) 0.046(4) 0.004(3) 0.005(3) 0.010(3)
N(4) 0.00834(5) 0.01153(5) 0.01366(6) -0.00067(4) 0.00097(4) 0.00254(4)
H(4) 0.015(3) 0.034(4) 0.026(3) -0.000(3) 0.001(3) -0.001(3)
N(5) 0.00896(5) 0.01304(5) 0.01211(5) 0.00115(4) 0.00143(4) -0.00124(4)
H(5) 0.020(3) 0.029(3) 0.024(4) -0.005(3) 0.005(3) -0.003(3)
C(2) 0.00868(5) 0.00980(5) 0.00944(5) -0.00059(4) 0.00077(4) 0.00070(4)
C(6) 0.00919(6) 0.01306(6) 0.01118(6) 0.00176(4) 0.00139(4) -0.00010(5)
H(6) 0.026(4) 0.031(4) 0.039(4) 0.006(3) 0.006(3) -0.004(3)

loop_
_atom_type_symbol
_atom_type_description
_atom_type_scat_dispersion_real
_atom_type_scat_dispersion_imag
_atom_type_scat_source
_atom_type_scat_dispersion_source
C C 0.00347 0.00161 'Clementi & Roetti, C., At. Data Nucl. Data Tables 1974, 14, (177-478); Clementi & Raimondi, J. Chem. Phys., 1963, 38, (2686-2689)' 'Henke, Gullikson and Davis, At. Data and Nucl. Data Tables, 1993, 54, 2'
H H 0.00000 0.00000 'Clementi & Roetti, C., At. Data Nucl. Data Tables 1974, 14, (177-478); Clementi & Raimondi, J. Chem. Phys., 1963, 38, (2686-2689)' 'Henke, Gullikson and Davis, At. Data and Nucl. Data Tables, 1993, 54, 2'
N N 0.00653 0.00323 'Clementi & Roetti, C., At. Data Nucl. Data Tables 1974, 14, (177-478); Clementi & Raimondi, J. Chem. Phys., 1963, 38, (2686-2689)' 'Henke, Gullikson and Davis, At. Data and Nucl. Data Tables, 1993, 54, 2'
O O 0.01158 0.00611 'Clementi & Roetti, C., At. Data Nucl. Data Tables 1974, 14, (177-478); Clementi & Raimondi, J. Chem. Phys., 1963, 38, (2686-2689)' 'Henke, Gullikson and Davis, At. Data and Nucl. Data Tables, 1993, 54, 2'

loop_
_geom_angle_atom_site_label_1
_geom_angle_atom_site_label_2
_geom_angle_atom_site_label_3
_geom_angle
_geom_angle_site_symmetry_1
_geom_angle_site_symmetry_3
_geom_angle_publ_flag
H(3b N(3) H(3a 120.6(6) . . ?
C(2) N(3) H(3a 116.9(4) . . ?
C(2) N(3) H(3b 122.5(4) . . ?
N(5) N(4) H(4) 117.6(4) . . ?
C(2) N(4) H(4) 120.6(4) . . ?
C(2) N(4) N(5) 121.219(17) . . ?
H(5) N(5) N(4) 116.9(4) . . ?
C(6) N(5) N(4) 119.923(17) . . ?
C(6) N(5) H(5) 120.2(4) . . ?
N(3) C(2) S(1) 121.804(15) . . ?
N(4) C(2) S(1) 119.327(14) . . ?
N(4) C(2) N(3) 118.870(18) . . ?
N(5) C(6) O(7) 124.188(18) . . ?
H(6) C(6) O(7) 124.2(4) . . ?
H(6) C(6) N(5) 111.6(4) . . ?

loop_
_geom_bond_atom_site_label_1
_geom_bond_atom_site_label_2
_geom_bond_distance
_geom_bond_site_symmetry_2
_geom_bond_publ_flag
S(1) C(2) 1.70436(19) . ?
O(7) C(6) 1.2256(3) . ?
N(3) H(3a 0.970(7) . ?
N(3) H(3b 0.994(7) . ?
N(3) C(2) 1.3243(2) . ?
N(4) H(4) 0.966(8) . ?
N(4) N(5) 1.3866(2) . ?
N(4) C(2) 1.3488(2) . ?
N(5) H(5) 0.978(7) . ?
N(5) C(6) 1.3523(3) . ?
C(6) H(6) 1.059(8) . ?
